data_4121136
loop_
_publ_author_name
'Qi-Qiang Wang'
'Rowshan Ara Begum'
'Victor W. Day'
'Kristin Bowman-James'

_publ_section_title
;
 Chemical Mustard Containment Using Simple Palladium Pincer Complexes: The
 Influence of Molecular Walls
;
_journal_name_full 'Journal of the American Chemical Society'
_journal_page_first 17193
_journal_page_last 17199
_journal_paper_doi 10.1021/ja408770u
_journal_volume 135
_journal_year 2013
_chemical_formula_sum 'C39 H27 N5 O2 Pd'
_chemical_formula_weight 704.06
_chemical_name_systematic
;
 ?
;
_space_group_IT_number 19
_symmetry_cell_setting orthorhombic
_symmetry_space_group_name_Hall 'P 2ac 2ab'
_symmetry_space_group_name_H-M 'P 21 21 21'
_atom_sites_solution_hydrogens geom
_atom_sites_solution_primary direct
_atom_sites_solution_secondary difmap
_audit_creation_method SHELXTL
_cell_angle_alpha 90.00
_cell_angle_beta 90.00
_cell_angle_gamma 90.00
_cell_formula_units_Z 4
_cell_length_a 9.5086(5)
_cell_length_b 13.1544(7)
_cell_length_c 25.8691(14)
_cell_measurement_reflns_used 9152
_cell_measurement_temperature 100(2)
_cell_measurement_theta_max 69.17
_cell_measurement_theta_min 3.42
_cell_volume 3235.7(3)
_computing_cell_refinement 'Bruker SAINT'
_computing_data_collection 'Bruker APEX2'
_computing_data_reduction 'Bruker SAINT'
_computing_molecular_graphics 'Bruker SHELXTL'
_computing_publication_material 'Bruker SHELXTL'
_computing_structure_refinement 'Bruker SHELXTL'
_computing_structure_solution 'Bruker SHELXTL'
_diffrn_ambient_temperature 100(2)
_diffrn_measured_fraction_theta_full 0.997
_diffrn_measured_fraction_theta_max 0.990
_diffrn_measurement_device_type 'Bruker APEX-II CCD'
_diffrn_measurement_method '\f and \w scans'
_diffrn_radiation_monochromator 'Helios multilayer optics'
_diffrn_radiation_source 'Bruker MicroStar microfocus rotating anode'
_diffrn_radiation_type CuK\a
_diffrn_radiation_wavelength 1.54178
_diffrn_reflns_av_R_equivalents 0.0280
_diffrn_reflns_av_sigmaI/netI 0.0320
_diffrn_reflns_limit_h_max 9
_diffrn_reflns_limit_h_min -11
_diffrn_reflns_limit_k_max 15
_diffrn_reflns_limit_k_min -10
_diffrn_reflns_limit_l_max 31
_diffrn_reflns_limit_l_min -31
_diffrn_reflns_number 27898
_diffrn_reflns_theta_full 66.00
_diffrn_reflns_theta_max 69.28
_diffrn_reflns_theta_min 3.42
_diffrn_standards_decay_% 0.00
_diffrn_standards_number 0
_exptl_absorpt_coefficient_mu 4.969
_exptl_absorpt_correction_T_max 1.000
_exptl_absorpt_correction_T_min 0.679
_exptl_absorpt_correction_type multi-scan
_exptl_crystal_colour orange
_exptl_crystal_density_diffrn 1.445
_exptl_crystal_description Needle
_exptl_crystal_F_000 1432
_exptl_crystal_size_max 0.22
_exptl_crystal_size_mid 0.04
_exptl_crystal_size_min 0.04
_refine_diff_density_max 1.116
_refine_diff_density_min -0.474
_refine_diff_density_rms 0.078
_refine_ls_abs_structure_details 'Flack H D (1983), Acta Cryst. A39, 876-881'
_refine_ls_abs_structure_Flack 0.038(9)
_refine_ls_extinction_method none
_refine_ls_goodness_of_fit_ref 1.182
_refine_ls_hydrogen_treatment noref
_refine_ls_matrix_type full
_refine_ls_number_parameters 426
_refine_ls_number_reflns 5609
_refine_ls_number_restraints 0
_refine_ls_restrained_S_all 1.182
_refine_ls_R_factor_all 0.0294
_refine_ls_R_factor_gt 0.0294
_refine_ls_shift/su_max 0.000
_refine_ls_shift/su_mean 0.000
_refine_ls_structure_factor_coef Fsqd
_refine_ls_weighting_details 'calc w=1/[\s^2^(Fo^2^)+(0.0198P)^2^+5.7207P] where P=(Fo^2^+2Fc^2^)/3'
_refine_ls_weighting_scheme calc
_refine_ls_wR_factor_gt 0.0842
_refine_ls_wR_factor_ref 0.0842
_reflns_number_gt 5590
_reflns_number_total 5609
_reflns_threshold_expression >2sigma(I)
_cod_data_source_file ja408770u_si_002_4.cif
_cod_data_source_block q65c_Pd(Lf)(CH3CN)
_cod_database_code 4121136

loop_
_symmetry_equiv_pos_as_xyz
'x, y, z'
'-x+1/2, -y, z+1/2'
'-x, y+1/2, -z+1/2'
'x+1/2, -y+1/2, -z'

loop_
_atom_site_label
_atom_site_type_symbol
_atom_site_fract_x
_atom_site_fract_y
_atom_site_fract_z
_atom_site_U_iso_or_equiv
_atom_site_adp_type
_atom_site_occupancy
_atom_site_symmetry_multiplicity
_atom_site_calc_flag
_atom_site_refinement_flags
Pd Pd 0.18431(3) 0.22066(2) 0.362024(10) 0.02283(8) Uani 1 1 d .
O1 O 0.3925(4) 0.0789(2) 0.24425(11) 0.0324(7) Uani 1 1 d .
O2 O 0.3132(4) 0.5037(2) 0.40594(12) 0.0361(7) Uani 1 1 d .
N1 N 0.3400(3) 0.2860(2) 0.32800(11) 0.0229(6) Uani 1 1 d .
N2 N 0.2402(4) 0.1061(3) 0.31313(13) 0.0244(7) Uani 1 1 d .
N3 N 0.1809(4) 0.3578(2) 0.39819(12) 0.0256(7) Uani 1 1 d .
C1 C 0.3448(4) 0.1309(3) 0.27983(14) 0.0233(9) Uani 1 1 d .
C2 C 0.4067(4) 0.2333(3) 0.29097(14) 0.0259(8) Uani 1 1 d .
C3 C 0.5272(4) 0.2754(3) 0.26894(14) 0.0279(8) Uani 1 1 d .
H3 H 0.5749 0.2411 0.2418 0.034 Uiso 1 1 calc R
C4 C 0.5763(5) 0.3677(3) 0.28719(16) 0.0295(9) Uani 1 1 d .
H4 H 0.6600 0.3959 0.2732 0.035 Uiso 1 1 calc R
C5 C 0.5042(5) 0.4197(3) 0.32585(16) 0.0282(9) Uani 1 1 d .
H5 H 0.5378 0.4830 0.3385 0.034 Uiso 1 1 calc R
C6 C 0.3812(4) 0.3763(3) 0.34564(15) 0.0229(8) Uani 1 1 d .
C7 C 0.2875(5) 0.4199(3) 0.38676(15) 0.0263(9) Uani 1 1 d .
C8 C 0.1779(5) 0.0089(3) 0.31173(14) 0.0248(8) Uani 1 1 d .
C9 C 0.2471(5) -0.0778(3) 0.33081(15) 0.0250(8) Uani 1 1 d .
C10 C 0.3911(5) -0.0760(3) 0.34621(15) 0.0289(9) Uani 1 1 d .
H10 H 0.4437 -0.0150 0.3427 0.035 Uiso 1 1 calc R
C11 C 0.4545(5) -0.1605(4) 0.36593(18) 0.0362(10) Uani 1 1 d .
H11 H 0.5504 -0.1570 0.3761 0.043 Uiso 1 1 calc R
C12 C 0.3809(6) -0.2530(3) 0.37158(18) 0.0425(13) Uani 1 1 d .
H12 H 0.4265 -0.3108 0.3859 0.051 Uiso 1 1 calc R
C13 C 0.2437(6) -0.2589(3) 0.35628(19) 0.0401(11) Uani 1 1 d .
H13 H 0.1949 -0.3216 0.3595 0.048 Uiso 1 1 calc R
C14 C 0.1711(5) -0.1716(3) 0.33527(15) 0.0312(9) Uani 1 1 d .
C15 C 0.0306(5) -0.1765(4) 0.32145(18) 0.0379(11) Uani 1 1 d .
H15 H -0.0188 -0.2389 0.3250 0.046 Uiso 1 1 calc R
C16 C -0.0393(5) -0.0917(4) 0.30244(18) 0.0398(11) Uani 1 1 d .
C17 C -0.1867(7) -0.0941(5) 0.2892(2) 0.0564(16) Uani 1 1 d .
H17 H -0.2381 -0.1555 0.2934 0.068 Uiso 1 1 calc R
C18 C -0.2527(6) -0.0108(7) 0.2711(2) 0.065(2) Uani 1 1 d .
H18 H -0.3503 -0.0138 0.2634 0.078 Uiso 1 1 calc R
C19 C -0.1786(6) 0.0803(6) 0.26362(19) 0.0584(17) Uani 1 1 d .
H19 H -0.2259 0.1377 0.2497 0.070 Uiso 1 1 calc R
C20 C -0.0400(5) 0.0877(4) 0.27602(18) 0.0403(12) Uani 1 1 d .
H20 H 0.0077 0.1504 0.2711 0.048 Uiso 1 1 calc R
C21 C 0.0340(5) 0.0032(4) 0.29614(16) 0.0316(10) Uani 1 1 d .
C22 C 0.0787(5) 0.3920(3) 0.43483(16) 0.0266(9) Uani 1 1 d .
C23 C 0.0866(5) 0.3561(3) 0.48591(16) 0.0271(9) Uani 1 1 d .
C24 C 0.1898(5) 0.2847(3) 0.50218(15) 0.0322(8) Uani 1 1 d .
H24 H 0.2548 0.2586 0.4776 0.039 Uiso 1 1 calc R
C25 C 0.1974(6) 0.2532(3) 0.55212(16) 0.0366(10) Uani 1 1 d .
H25 H 0.2669 0.2053 0.5622 0.044 Uiso 1 1 calc R
C26 C 0.1004(6) 0.2923(4) 0.58948(17) 0.0410(11) Uani 1 1 d .
H26 H 0.1068 0.2712 0.6245 0.049 Uiso 1 1 calc R
C27 C -0.0002(6) 0.3591(4) 0.57522(18) 0.0390(12) Uani 1 1 d .
H27 H -0.0635 0.3839 0.6007 0.047 Uiso 1 1 calc R
C28 C -0.0147(5) 0.3936(3) 0.52305(17) 0.0314(10) Uani 1 1 d .
C29 C -0.1171(5) 0.4626(3) 0.50721(19) 0.0335(10) Uani 1 1 d .
H29 H -0.1815 0.4883 0.5321 0.040 Uiso 1 1 calc R
C30 C -0.1282(5) 0.4953(3) 0.45631(19) 0.0322(10) Uani 1 1 d .
C31 C -0.2368(5) 0.5635(4) 0.4388(2) 0.0438(12) Uani 1 1 d .
H31 H -0.3043 0.5879 0.4629 0.053 Uiso 1 1 calc R
C32 C -0.2448(5) 0.5933(4) 0.3892(2) 0.0448(12) Uani 1 1 d .
H32 H -0.3163 0.6394 0.3789 0.054 Uiso 1 1 calc R
C33 C -0.1480(5) 0.5568(4) 0.3523(2) 0.0417(12) Uani 1 1 d .
H33 H -0.1568 0.5769 0.3172 0.050 Uiso 1 1 calc R
C34 C -0.0418(5) 0.4929(3) 0.36654(19) 0.0333(9) Uani 1 1 d .
H34 H 0.0240 0.4703 0.3414 0.040 Uiso 1 1 calc R
C35 C -0.0287(5) 0.4600(3) 0.41880(18) 0.0292(9) Uani 1 1 d .
N1S N 0.0343(4) 0.1453(3) 0.40104(14) 0.0295(8) Uani 1 1 d .
C1S C -0.0376(6) 0.0918(4) 0.4217(2) 0.0428(12) Uani 1 1 d .
C2S C -0.1317(7) 0.0184(4) 0.4480(3) 0.073(2) Uani 1 1 d .
H2SA H -0.2283 0.0281 0.4358 0.109 Uiso 1 1 calc R
H2SB H -0.1279 0.0296 0.4854 0.109 Uiso 1 1 calc R
H2SC H -0.1011 -0.0511 0.4402 0.109 Uiso 1 1 calc R
N2S N -0.0040(6) 0.7918(5) 0.4596(2) 0.0678(15) Uani 1 1 d .
C3S C 0.0698(5) 0.7295(4) 0.47467(18) 0.0406(11) Uani 1 1 d .
C4S C 0.1648(6) 0.6524(4) 0.49328(19) 0.0398(11) Uani 1 1 d .
H4SA H 0.1996 0.6122 0.4640 0.060 Uiso 1 1 calc R
H4SB H 0.1151 0.6078 0.5175 0.060 Uiso 1 1 calc R
H4SC H 0.2443 0.6847 0.5109 0.060 Uiso 1 1 calc R

loop_
_atom_site_aniso_label
_atom_site_aniso_U_11
_atom_site_aniso_U_22
_atom_site_aniso_U_33
_atom_site_aniso_U_23
_atom_site_aniso_U_13
_atom_site_aniso_U_12
Pd 0.02491(13) 0.01729(12) 0.02628(13) -0.00202(12) 0.00561(12) 0.00074(12)
O1 0.0431(19) 0.0256(15) 0.0285(15) -0.0059(12) 0.0070(13) 0.0024(14)
O2 0.0397(17) 0.0237(14) 0.0450(16) -0.0095(12) 0.0148(17) -0.0065(15)
N1 0.0291(17) 0.0171(14) 0.0227(14) 0.0027(13) 0.0043(13) 0.0037(15)
N2 0.0268(17) 0.0187(16) 0.0278(16) -0.0051(13) 0.0005(14) 0.0052(14)
N3 0.0335(18) 0.0168(14) 0.0265(15) -0.0051(12) 0.0069(16) -0.0002(16)
C1 0.026(2) 0.0216(19) 0.0222(18) -0.0008(15) 0.0022(16) 0.0051(16)
C2 0.033(2) 0.024(2) 0.0207(17) 0.0041(16) 0.0028(15) 0.0054(19)
C3 0.034(2) 0.0241(19) 0.0258(18) 0.0031(18) 0.0081(16) 0.008(2)
C4 0.030(2) 0.024(2) 0.035(2) 0.0088(17) 0.0112(18) 0.0002(17)
C5 0.033(2) 0.0176(19) 0.034(2) 0.0046(16) 0.0075(18) -0.0025(17)
C6 0.026(2) 0.0174(18) 0.0249(19) 0.0023(14) 0.0038(16) 0.0044(16)
C7 0.032(2) 0.0169(18) 0.0297(19) 0.0000(15) 0.0065(17) -0.0008(17)
C8 0.026(2) 0.0252(18) 0.0235(17) -0.0066(14) -0.0002(18) 0.0022(18)
C9 0.030(2) 0.0213(19) 0.0236(19) -0.0060(16) 0.0027(16) 0.0010(17)
C10 0.034(2) 0.025(2) 0.027(2) -0.0051(16) 0.0027(17) 0.0012(18)
C11 0.038(2) 0.038(2) 0.032(2) 0.002(2) -0.001(2) 0.015(2)
C12 0.063(3) 0.030(3) 0.035(2) 0.0052(18) 0.016(2) 0.021(2)
C13 0.060(3) 0.022(2) 0.038(2) 0.0011(19) 0.019(2) 0.0001(19)
C14 0.036(2) 0.028(2) 0.0296(19) -0.0054(17) 0.007(2) 0.000(2)
C15 0.039(3) 0.033(2) 0.042(2) -0.013(2) 0.009(2) -0.018(2)
C16 0.034(3) 0.053(3) 0.033(2) -0.016(2) 0.003(2) -0.011(2)
C17 0.034(3) 0.090(4) 0.045(3) -0.023(3) 0.003(3) -0.026(4)
C18 0.022(2) 0.128(6) 0.045(3) -0.017(4) -0.009(2) -0.001(4)
C19 0.032(3) 0.104(5) 0.039(3) -0.007(3) -0.007(2) 0.028(4)
C20 0.031(2) 0.056(3) 0.034(2) -0.005(2) -0.001(2) 0.016(2)
C21 0.025(2) 0.044(3) 0.026(2) -0.0093(19) -0.0007(17) 0.003(2)
C22 0.026(2) 0.022(2) 0.032(2) -0.0064(16) 0.0090(18) -0.0047(17)
C23 0.029(2) 0.0205(19) 0.031(2) -0.0057(16) 0.0088(18) -0.0056(17)
C24 0.043(2) 0.0221(18) 0.0319(18) -0.0028(17) 0.0116(19) 0.000(2)
C25 0.047(3) 0.025(2) 0.038(2) 0.0022(16) 0.005(2) -0.001(2)
C26 0.061(3) 0.031(2) 0.031(2) 0.002(2) 0.010(2) -0.011(2)
C27 0.049(3) 0.031(2) 0.038(2) -0.0075(19) 0.024(2) -0.007(2)
C28 0.033(2) 0.026(2) 0.035(2) -0.0085(18) 0.0139(19) -0.0110(19)
C29 0.026(2) 0.029(2) 0.045(3) -0.013(2) 0.015(2) -0.0066(19)
C30 0.023(2) 0.024(2) 0.050(3) -0.011(2) 0.004(2) -0.0051(17)
C31 0.027(2) 0.035(3) 0.069(3) -0.016(2) 0.004(2) -0.002(2)
C32 0.031(2) 0.036(3) 0.068(3) -0.004(2) -0.013(2) 0.004(2)
C33 0.038(3) 0.037(2) 0.051(3) 0.000(2) -0.012(2) -0.005(2)
C34 0.031(2) 0.028(2) 0.041(2) -0.005(2) -0.002(2) -0.0039(17)
C35 0.025(2) 0.0203(19) 0.042(2) -0.0070(17) 0.004(2) -0.0033(17)
N1S 0.0283(19) 0.0213(17) 0.0389(19) -0.0040(15) 0.0104(17) -0.0009(16)
C1S 0.037(3) 0.030(2) 0.062(3) -0.001(2) 0.017(3) 0.002(2)
C2S 0.063(4) 0.033(3) 0.121(6) 0.018(3) 0.045(4) 0.001(3)
N2S 0.060(3) 0.063(3) 0.080(3) 0.014(3) 0.015(3) 0.029(3)
C3S 0.036(2) 0.040(3) 0.046(2) -0.004(2) 0.005(2) 0.007(3)
C4S 0.043(3) 0.031(2) 0.045(2) -0.004(2) 0.000(2) 0.001(2)

loop_
_atom_type_symbol
_atom_type_description
_atom_type_scat_dispersion_real
_atom_type_scat_dispersion_imag
_atom_type_scat_source
C C 0.0181 0.0091 'International Tables Vol C Tables 4.2.6.8 and 6.1.1.4'
H H 0.0000 0.0000 'International Tables Vol C Tables 4.2.6.8 and 6.1.1.4'
N N 0.0311 0.0180 'International Tables Vol C Tables 4.2.6.8 and 6.1.1.4'
O O 0.0492 0.0322 'International Tables Vol C Tables 4.2.6.8 and 6.1.1.4'
Pd Pd 0.1215 3.9337 'International Tables Vol C Tables 4.2.6.8 and 6.1.1.4'

loop_
_geom_angle_atom_site_label_1
_geom_angle_atom_site_label_2
_geom_angle_atom_site_label_3
_geom_angle
N1 Pd N1S 174.96(15)
N1 Pd N3 80.00(14)
N1S Pd N3 101.27(14)
N1 Pd N2 81.16(14)
N1S Pd N2 97.57(14)
N3 Pd N2 161.14(14)
C6 N1 C2 124.5(4)
C6 N1 Pd 117.9(3)
C2 N1 Pd 117.3(3)
C1 N2 C8 120.7(3)
C1 N2 Pd 114.0(3)
C8 N2 Pd 125.2(3)
C7 N3 C22 118.1(3)
C7 N3 Pd 115.4(3)
C22 N3 Pd 126.5(3)
O1 C1 N2 127.6(4)
O1 C1 C2 119.9(4)
N2 C1 C2 112.5(3)
N1 C2 C3 118.4(4)
N1 C2 C1 114.6(3)
C3 C2 C1 126.9(4)
C4 C3 C2 119.1(4)
C4 C3 H3 120.5
C2 C3 H3 120.5
C3 C4 C5 120.7(4)
C3 C4 H4 119.7
C5 C4 H4 119.7
C4 C5 C6 118.3(4)
C4 C5 H5 120.8
C6 C5 H5 120.8
N1 C6 C5 119.0(4)
N1 C6 C7 114.1(3)
C5 C6 C7 126.9(4)
O2 C7 N3 127.5(4)
O2 C7 C6 120.5(4)
N3 C7 C6 112.0(3)
C9 C8 N2 122.0(4)
C9 C8 C21 120.3(4)
N2 C8 C21 117.3(4)
C8 C9 C10 122.3(4)
C8 C9 C14 119.4(4)
C10 C9 C14 118.4(4)
C11 C10 C9 121.0(5)
C11 C10 H10 119.5
C9 C10 H10 119.5
C10 C11 C12 121.5(5)
C10 C11 H11 119.3
C12 C11 H11 119.3
C13 C12 C11 119.5(4)
C13 C12 H12 120.3
C11 C12 H12 120.3
C12 C13 C14 121.4(4)
C12 C13 H13 119.3
C14 C13 H13 119.3
C15 C14 C9 120.4(4)
C15 C14 C13 121.4(4)
C9 C14 C13 118.2(4)
C14 C15 C16 121.1(4)
C14 C15 H15 119.5
C16 C15 H15 119.5
C15 C16 C21 120.4(4)
C15 C16 C17 122.1(5)
C21 C16 C17 117.5(5)
C18 C17 C16 121.2(6)
C18 C17 H17 119.4
C16 C17 H17 119.4
C17 C18 C19 120.5(5)
C17 C18 H18 119.7
C19 C18 H18 119.7
C20 C19 C18 121.0(6)
C20 C19 H19 119.5
C18 C19 H19 119.5
C19 C20 C21 120.9(6)
C19 C20 H20 119.6
C21 C20 H20 119.6
C20 C21 C8 122.6(4)
C20 C21 C16 118.8(4)
C8 C21 C16 118.5(4)
C23 C22 C35 121.6(4)
C23 C22 N3 118.8(4)
C35 C22 N3 119.6(4)
C22 C23 C24 122.5(4)
C22 C23 C28 118.3(4)
C24 C23 C28 119.2(4)
C25 C24 C23 121.3(4)
C25 C24 H24 119.4
C23 C24 H24 119.4
C24 C25 C26 119.9(5)
C24 C25 H25 120.1
C26 C25 H25 120.1
C27 C26 C25 120.4(4)
C27 C26 H26 119.8
C25 C26 H26 119.8
C26 C27 C28 122.2(4)
C26 C27 H27 118.9
C28 C27 H27 118.9
C29 C28 C27 123.5(4)
C29 C28 C23 119.5(4)
C27 C28 C23 117.0(4)
C30 C29 C28 122.2(4)
C30 C29 H29 118.9
C28 C29 H29 118.9
C29 C30 C35 119.5(4)
C29 C30 C31 123.0(4)
C35 C30 C31 117.6(5)
C32 C31 C30 121.4(5)
C32 C31 H31 119.3
C30 C31 H31 119.3
C31 C32 C33 120.7(5)
C31 C32 H32 119.7
C33 C32 H32 119.7
C34 C33 C32 120.7(5)
C34 C33 H33 119.6
C32 C33 H33 119.6
C33 C34 C35 120.5(4)
C33 C34 H34 119.8
C35 C34 H34 119.8
C22 C35 C34 122.1(4)
C22 C35 C30 118.8(4)
C34 C35 C30 119.1(4)
C1S N1S Pd 170.3(4)
N1S C1S C2S 178.3(6)
C1S C2S H2SA 109.5
C1S C2S H2SB 109.5
H2SA C2S H2SB 109.5
C1S C2S H2SC 109.5
H2SA C2S H2SC 109.5
H2SB C2S H2SC 109.5
N2S C3S C4S 178.9(6)
C3S C4S H4SA 109.5
C3S C4S H4SB 109.5
H4SA C4S H4SB 109.5
C3S C4S H4SC 109.5
H4SA C4S H4SC 109.5
H4SB C4S H4SC 109.5

loop_
_geom_bond_atom_site_label_1
_geom_bond_atom_site_label_2
_geom_bond_distance
Pd N1 1.925(3)
Pd N1S 2.009(4)
Pd N3 2.033(3)
Pd N2 2.038(3)
O1 C1 1.233(5)
O2 C7 1.233(5)
N1 C6 1.331(5)
N1 C2 1.342(5)
N2 C1 1.356(5)
N2 C8 1.409(5)
N3 C7 1.335(5)
N3 C22 1.430(5)
C1 C2 1.498(6)
C2 C3 1.394(6)
C3 C4 1.384(6)
C3 H3 0.9500
C4 C5 1.392(6)
C4 H4 0.9500
C5 C6 1.398(6)
C5 H5 0.9500
C6 C7 1.502(5)
C8 C9 1.407(6)
C8 C21 1.428(6)
C9 C10 1.426(6)
C9 C14 1.434(6)
C10 C11 1.363(6)
C10 H10 0.9500
C11 C12 1.411(7)
C11 H11 0.9500
C12 C13 1.366(8)
C12 H12 0.9500
C13 C14 1.445(6)
C13 H13 0.9500
C14 C15 1.385(7)
C15 C16 1.388(8)
C15 H15 0.9500
C16 C21 1.439(7)
C16 C17 1.443(8)
C17 C18 1.346(10)
C17 H17 0.9500
C18 C19 1.405(10)
C18 H18 0.9500
C19 C20 1.359(8)
C19 H19 0.9500
C20 C21 1.414(7)
C20 H20 0.9500
C22 C23 1.405(6)
C22 C35 1.420(6)
C23 C24 1.422(6)
C23 C28 1.447(6)
C24 C25 1.359(6)
C24 H24 0.9500
C25 C26 1.432(7)
C25 H25 0.9500
C26 C27 1.350(8)
C26 H26 0.9500
C27 C28 1.431(7)
C27 H27 0.9500
C28 C29 1.393(7)
C29 C30 1.389(7)
C29 H29 0.9500
C30 C35 1.432(6)
C30 C31 1.441(7)
C31 C32 1.345(8)
C31 H31 0.9500
C32 C33 1.410(8)
C32 H32 0.9500
C33 C34 1.364(7)
C33 H33 0.9500
C34 C35 1.425(7)
C34 H34 0.9500
N1S C1S 1.117(6)
C1S C2S 1.482(7)
C2S H2SA 0.9800
C2S H2SB 0.9800
C2S H2SC 0.9800
N2S C3S 1.147(7)
C3S C4S 1.441(7)
C4S H4SA 0.9800
C4S H4SB 0.9800
C4S H4SC 0.9800

loop_
_geom_torsion_atom_site_label_1
_geom_torsion_atom_site_label_2
_geom_torsion_atom_site_label_3
_geom_torsion_atom_site_label_4
_geom_torsion
N1S Pd N1 C6 -97.9(17)
N3 Pd N1 C6 7.1(3)
N2 Pd N1 C6 -173.6(3)
N1S Pd N1 C2 76.6(17)
N3 Pd N1 C2 -178.4(3)
N2 Pd N1 C2 0.9(3)
N1 Pd N2 C1 -4.4(3)
N1S Pd N2 C1 -179.5(3)
N3 Pd N2 C1 -2.2(6)
N1 Pd N2 C8 176.6(3)
N1S Pd N2 C8 1.5(3)
N3 Pd N2 C8 178.8(4)
N1 Pd N3 C7 -6.4(3)
N1S Pd N3 C7 168.6(3)
N2 Pd N3 C7 -8.6(6)
N1 Pd N3 C22 175.1(4)
N1S Pd N3 C22 -9.8(4)
N2 Pd N3 C22 172.9(4)
C8 N2 C1 O1 4.1(6)
Pd N2 C1 O1 -175.0(3)
C8 N2 C1 C2 -174.2(3)
Pd N2 C1 C2 6.7(4)
C6 N1 C2 C3 -0.4(6)
Pd N1 C2 C3 -174.5(3)
C6 N1 C2 C1 176.6(3)
Pd N1 C2 C1 2.5(4)
O1 C1 C2 N1 175.4(4)
N2 C1 C2 N1 -6.2(5)
O1 C1 C2 C3 -7.9(6)
N2 C1 C2 C3 170.5(4)
N1 C2 C3 C4 2.3(6)
C1 C2 C3 C4 -174.3(4)
C2 C3 C4 C5 -2.0(6)
C3 C4 C5 C6 -0.1(6)
C2 N1 C6 C5 -1.8(6)
Pd N1 C6 C5 172.3(3)
C2 N1 C6 C7 179.3(4)
Pd N1 C6 C7 -6.6(4)
C4 C5 C6 N1 1.9(6)
C4 C5 C6 C7 -179.3(4)
C22 N3 C7 O2 3.5(7)
Pd N3 C7 O2 -175.1(4)
C22 N3 C7 C6 -176.7(3)
Pd N3 C7 C6 4.7(4)
N1 C6 C7 O2 -179.2(4)
C5 C6 C7 O2 2.0(7)
N1 C6 C7 N3 1.0(5)
C5 C6 C7 N3 -177.8(4)
C1 N2 C8 C9 74.4(5)
Pd N2 C8 C9 -106.6(4)
C1 N2 C8 C21 -113.3(4)
Pd N2 C8 C21 65.6(4)
N2 C8 C9 C10 -8.8(6)
C21 C8 C9 C10 179.2(4)
N2 C8 C9 C14 171.0(3)
C21 C8 C9 C14 -1.0(6)
C8 C9 C10 C11 178.1(4)
C14 C9 C10 C11 -1.6(6)
C9 C10 C11 C12 0.4(7)
C10 C11 C12 C13 1.0(7)
C11 C12 C13 C14 -1.2(7)
C8 C9 C14 C15 -0.7(6)
C10 C9 C14 C15 179.1(4)
C8 C9 C14 C13 -178.4(4)
C10 C9 C14 C13 1.4(6)
C12 C13 C14 C15 -177.7(4)
C12 C13 C14 C9 0.0(6)
C9 C14 C15 C16 0.8(6)
C13 C14 C15 C16 178.4(4)
C14 C15 C16 C21 0.7(7)
C14 C15 C16 C17 -178.1(4)
C15 C16 C17 C18 179.6(5)
C21 C16 C17 C18 0.7(7)
C16 C17 C18 C19 1.4(8)
C17 C18 C19 C20 -2.3(8)
C18 C19 C20 C21 1.0(8)
C19 C20 C21 C8 -177.2(4)
C19 C20 C21 C16 1.1(7)
C9 C8 C21 C20 -179.1(4)
N2 C8 C21 C20 8.5(6)
C9 C8 C21 C16 2.5(6)
N2 C8 C21 C16 -169.9(4)
C15 C16 C21 C20 179.2(4)
C17 C16 C21 C20 -1.9(6)
C15 C16 C21 C8 -2.4(6)
C17 C16 C21 C8 176.5(4)
C7 N3 C22 C23 -100.9(5)
Pd N3 C22 C23 77.5(5)
C7 N3 C22 C35 79.8(5)
Pd N3 C22 C35 -101.8(4)
C35 C22 C23 C24 177.3(4)
N3 C22 C23 C24 -2.0(6)
C35 C22 C23 C28 -2.6(6)
N3 C22 C23 C28 178.1(4)
C22 C23 C24 C25 178.3(4)
C28 C23 C24 C25 -1.8(6)
C23 C24 C25 C26 -0.2(7)
C24 C25 C26 C27 1.2(7)
C25 C26 C27 C28 -0.1(7)
C26 C27 C28 C29 -179.8(5)
C26 C27 C28 C23 -1.8(7)
C22 C23 C28 C29 0.6(6)
C24 C23 C28 C29 -179.2(4)
C22 C23 C28 C27 -177.4(4)
C24 C23 C28 C27 2.7(6)
C27 C28 C29 C30 179.6(4)
C23 C28 C29 C30 1.7(6)
C28 C29 C30 C35 -2.2(7)
C28 C29 C30 C31 177.4(4)
C29 C30 C31 C32 -179.8(5)
C35 C30 C31 C32 -0.1(7)
C30 C31 C32 C33 1.3(8)
C31 C32 C33 C34 -2.0(8)
C32 C33 C34 C35 1.5(7)
C23 C22 C35 C34 -176.9(4)
N3 C22 C35 C34 2.4(6)
C23 C22 C35 C30 2.2(6)
N3 C22 C35 C30 -178.6(4)
C33 C34 C35 C22 178.7(4)
C33 C34 C35 C30 -0.3(6)
C29 C30 C35 C22 0.2(6)
C31 C30 C35 C22 -179.4(4)
C29 C30 C35 C34 179.3(4)
C31 C30 C35 C34 -0.3(6)
N1 Pd N1S C1S -41(4)
N3 Pd N1S C1S -146(3)
N2 Pd N1S C1S 34(3)
Pd N1S C1S C2S -32(26)
